data_4064870
loop_
_publ_author_name
'Alvarez, M. Angeles'
'Garc\'ia, M. Esther'
'Men\'endez, Sonia'
'Ruiz, Miguel A.'

_publ_section_title
;
 Multisite Reactivity of the Central Mo2CP Core in the Unsaturated
 Carbyne-Bridged Complex [Mo2(\h5-C5H5)2(\m-CPh)(\m-PCy2)(CO)2]
;
_journal_issue 14
_journal_name_full Organometallics
_journal_page_first 3694
_journal_paper_doi 10.1021/om2003738
_journal_volume 30
_journal_year 2011
_chemical_compound_source 'synthesis as described'
_chemical_formula_moiety 'C35 H41 Mo2 O4 P, C H2 Cl2'
_chemical_formula_sum 'C36 H43 Cl2 Mo2 O4 P'
_chemical_formula_weight 833.45
_chemical_name_systematic
;
 ?
;
_space_group_IT_number 2
_symmetry_cell_setting triclinic
_symmetry_Int_Tables_number 2
_symmetry_space_group_name_Hall '-P 1'
_symmetry_space_group_name_H-M 'P -1'
_atom_sites_solution_hydrogens geom
_atom_sites_solution_primary direct
_atom_sites_solution_secondary difmap
_audit_conform_dict_location ftp://ftp.iucr.org/pub/cif_core.dic
_audit_conform_dict_name cif_core.dic
_audit_conform_dict_version 2.4
_audit_creation_method 'WinGX routine CIF_UPDATE'
_cell_angle_alpha 76.032(3)
_cell_angle_beta 79.622(4)
_cell_angle_gamma 81.141(3)
_cell_formula_units_Z 2
_cell_length_a 9.8540(5)
_cell_length_b 11.4584(6)
_cell_length_c 16.1062(8)
_cell_measurement_reflns_used 1867
_cell_measurement_temperature 100(2)
_cell_measurement_theta_max 26.99
_cell_measurement_theta_min 2.61
_cell_measurement_wavelength 0.71073
_cell_volume 1724.25(16)
_computing_cell_refinement 'BRUKER APEX'
_computing_data_collection 'BRUKER APEX'
_computing_molecular_graphics 'Ortep-3 for Windows (Farrugia, 1997)'
_computing_publication_material 'WinGX publication routines (Farrugia, 1999)'
_computing_structure_refinement 'SHELXL-97 (Sheldrick, 2008)'
_computing_structure_solution 'SHELXL-97 (Sheldrick, 2008)'
_diffrn_ambient_temperature 100.0(1)
_diffrn_measured_fraction_theta_full 0.99
_diffrn_measured_fraction_theta_max 0.99
_diffrn_measurement_device 'four-circle diffractometer'
_diffrn_measurement_device_type 'BRUKER APPEX-II CCD'
_diffrn_measurement_method 'omega/phi scans'
_diffrn_radiation_monochromator graphite
_diffrn_radiation_probe x-ray
_diffrn_radiation_source 'fine-focus sealed tube'
_diffrn_radiation_type MoK\a
_diffrn_radiation_wavelength 0.71073
_diffrn_reflns_av_R_equivalents 0.0566
_diffrn_reflns_av_unetI/netI 0.0663
_diffrn_reflns_limit_h_max 13
_diffrn_reflns_limit_h_min -12
_diffrn_reflns_limit_k_max 15
_diffrn_reflns_limit_k_min -14
_diffrn_reflns_limit_l_max 21
_diffrn_reflns_limit_l_min 0
_diffrn_reflns_number 34371
_diffrn_reflns_theta_full 28.31
_diffrn_reflns_theta_max 28.31
_diffrn_reflns_theta_min 1.32
_exptl_absorpt_coefficient_mu 0.967
_exptl_absorpt_correction_T_max 0.9885
_exptl_absorpt_correction_T_min 0.8582
_exptl_absorpt_correction_type multi-scan
_exptl_absorpt_process_details 'BRUKER Sadabs'
_exptl_crystal_colour orange
_exptl_crystal_density_diffrn 1.605
_exptl_crystal_density_method 'not measured'
_exptl_crystal_description plate
_exptl_crystal_F_000 848
_exptl_crystal_size_max 0.2
_exptl_crystal_size_mid 0.16
_exptl_crystal_size_min 0.08
_refine_diff_density_max 3.106
_refine_diff_density_min -1.197
_refine_diff_density_rms 0.162
_refine_ls_extinction_method none
_refine_ls_goodness_of_fit_ref 1.031
_refine_ls_hydrogen_treatment mixed
_refine_ls_matrix_type full
_refine_ls_number_parameters 411
_refine_ls_number_reflns 8493
_refine_ls_number_restraints 0
_refine_ls_restrained_S_all 1.031
_refine_ls_R_factor_all 0.0797
_refine_ls_R_factor_gt 0.0551
_refine_ls_shift/su_max 0.001
_refine_ls_shift/su_mean 0
_refine_ls_structure_factor_coef Fsqd
_refine_ls_weighting_details 'calc w=1/[\s^2^(Fo^2^)+(0.0720P)^2^+5.0695P] where P=(Fo^2^+2Fc^2^)/3'
_refine_ls_weighting_scheme calc
_refine_ls_wR_factor_gt 0.1328
_refine_ls_wR_factor_ref 0.1461
_reflns_number_gt 6368
_reflns_number_total 8493
_reflns_threshold_expression >2\s(I)
_cod_data_source_file om2003738_si_002.cif
_cod_data_source_block compound4
_cod_depositor_comments
;
The following automatic conversions were performed:
'_diffrn_radiation_monochromador' tag replaced with
'_diffrn_radiation_monochromator'.

Automatic conversion script
Id: cif_correct_tags 1440 2010-10-19 06:21:57Z saulius 
;
_cod_original_cell_volume 1724.25(15)
_cod_database_code 4064870

loop_
_symmetry_equiv_pos_as_xyz
'x, y, z'
'-x, -y, -z'

loop_
_atom_site_label
_atom_site_type_symbol
_atom_site_fract_x
_atom_site_fract_y
_atom_site_fract_z
_atom_site_U_iso_or_equiv
_atom_site_adp_type
_atom_site_occupancy
_atom_site_symmetry_multiplicity
_atom_site_calc_flag
_atom_site_refinement_flags
Mo1 Mo 0.57066(4) 0.31216(3) 0.27976(3) 0.01229(11) Uani 1 1 d .
Mo2 Mo 0.31948(4) 0.44854(3) 0.23340(3) 0.01213(11) Uani 1 1 d .
P1 P 0.33258(12) 0.26790(10) 0.34736(8) 0.0128(2) Uani 1 1 d .
O1 O 0.6687(4) 0.0675(3) 0.2229(2) 0.0245(8) Uani 1 1 d .
O2 O 0.3304(4) 0.5775(3) 0.3835(2) 0.0239(8) Uani 1 1 d .
O3 O 0.3567(4) 0.1742(3) 0.1335(2) 0.0267(8) Uani 1 1 d .
O4 O 0.5606(4) 0.2234(3) 0.0581(2) 0.0211(7) Uani 1 1 d .
C1 C 0.6276(5) 0.1576(4) 0.2429(3) 0.0181(10) Uani 1 1 d .
C2 C 0.3297(5) 0.5272(4) 0.3293(3) 0.0175(10) Uani 1 1 d .
C3 C 0.5268(5) 0.5002(4) 0.1787(3) 0.0129(9) Uani 1 1 d .
C4 C 0.5984(5) 0.6077(4) 0.1667(3) 0.0144(9) Uani 1 1 d .
C5 C 0.5318(5) 0.7110(4) 0.1949(3) 0.0173(10) Uani 1 1 d .
H5 H 0.4405 0.711 0.2227 0.021 Uiso 1 1 calc R
C6 C 0.5976(5) 0.8133(4) 0.1826(3) 0.0192(10) Uani 1 1 d .
H6 H 0.5497 0.8813 0.2009 0.023 Uiso 1 1 calc R
C7 C 0.7338(5) 0.8150(4) 0.1432(3) 0.0202(10) Uani 1 1 d .
H7 H 0.7786 0.8832 0.1363 0.024 Uiso 1 1 calc R
C8 C 0.8044(5) 0.7130(4) 0.1137(3) 0.0197(10) Uani 1 1 d .
H8 H 0.8961 0.7136 0.0866 0.024 Uiso 1 1 calc R
C9 C 0.7371(5) 0.6117(4) 0.1251(3) 0.0176(10) Uani 1 1 d .
H9 H 0.7842 0.5448 0.1049 0.021 Uiso 1 1 calc R
C10 C 0.5768(5) 0.4044(4) 0.1371(3) 0.0159(9) Uani 1 1 d .
C11 C 0.4683(5) 0.3257(4) 0.1668(3) 0.0152(9) Uani 1 1 d .
C12 C 0.4528(5) 0.2334(4) 0.1218(3) 0.0191(10) Uani 1 1 d .
C13 C 0.5572(6) 0.1300(5) 0.0115(3) 0.0283(12) Uani 1 1 d .
H13A H 0.5626 0.0521 0.0505 0.042 Uiso 1 1 calc R
H13B H 0.6346 0.132 -0.0344 0.042 Uiso 1 1 calc R
H13C H 0.4721 0.1443 -0.0125 0.042 Uiso 1 1 calc R
C14 C 0.7934(5) 0.2627(5) 0.3159(3) 0.0241(11) Uani 1 1 d .
H14 H 0.8616 0.2167 0.2856 0.029 Uiso 1 1 calc R
C15 C 0.7662(5) 0.3887(5) 0.2971(4) 0.0263(12) Uani 1 1 d .
H15 H 0.8125 0.4412 0.2512 0.032 Uiso 1 1 calc R
C16 C 0.6583(6) 0.4229(5) 0.3585(4) 0.0312(14) Uani 1 1 d .
H16 H 0.6206 0.5018 0.3608 0.037 Uiso 1 1 calc R
C17 C 0.6162(5) 0.3172(6) 0.4165(4) 0.0289(13) Uani 1 1 d .
H17 H 0.5466 0.314 0.4641 0.035 Uiso 1 1 calc R
C18 C 0.6978(6) 0.2175(5) 0.3898(3) 0.0250(11) Uani 1 1 d .
H18 H 0.6907 0.1364 0.4158 0.03 Uiso 1 1 calc R
C19 C 0.2334(5) 0.5863(5) 0.1146(3) 0.0256(12) Uani 1 1 d .
H19 H 0.2884 0.6376 0.073 0.031 Uiso 1 1 calc R
C20 C 0.2092(5) 0.4685(5) 0.1117(3) 0.0218(11) Uani 1 1 d .
H20 H 0.246 0.4291 0.0671 0.026 Uiso 1 1 calc R
C21 C 0.1208(5) 0.4211(5) 0.1870(3) 0.0190(10) Uani 1 1 d .
H21 H 0.0899 0.345 0.2013 0.023 Uiso 1 1 calc R
C22 C 0.0870(5) 0.5110(4) 0.2376(3) 0.0200(10) Uani 1 1 d .
H22 H 0.0289 0.5046 0.2905 0.024 Uiso 1 1 calc R
C23 C 0.1575(5) 0.6108(4) 0.1931(4) 0.0220(11) Uani 1 1 d .
H23 H 0.1548 0.6816 0.2121 0.026 Uiso 1 1 calc R
C24 C 0.2735(5) 0.1249(4) 0.3399(3) 0.0137(9) Uani 1 1 d .
H24 H 0.279 0.1292 0.2779 0.016 Uiso 1 1 calc R
C25 C 0.1202(5) 0.1139(4) 0.3784(3) 0.0157(9) Uani 1 1 d .
H25A H 0.1089 0.1046 0.4406 0.019 Uiso 1 1 calc R
H25B H 0.0634 0.1873 0.3549 0.019 Uiso 1 1 calc R
C26 C 0.0714(5) 0.0052(4) 0.3574(4) 0.0199(10) Uani 1 1 d .
H26A H 0.0751 0.0181 0.2953 0.024 Uiso 1 1 calc R
H26B H -0.0243 -0.0018 0.3841 0.024 Uiso 1 1 calc R
C27 C 0.1619(5) -0.1127(4) 0.3899(4) 0.0222(11) Uani 1 1 d .
H27A H 0.1504 -0.1306 0.4527 0.027 Uiso 1 1 calc R
H27B H 0.1325 -0.1789 0.3724 0.027 Uiso 1 1 calc R
C28 C 0.3146(5) -0.1016(4) 0.3534(3) 0.0206(11) Uani 1 1 d .
H28A H 0.3273 -0.0924 0.2911 0.025 Uiso 1 1 calc R
H28B H 0.3706 -0.1752 0.3773 0.025 Uiso 1 1 calc R
C29 C 0.3642(5) 0.0070(4) 0.3746(3) 0.0175(10) Uani 1 1 d .
H29A H 0.4603 0.0134 0.3486 0.021 Uiso 1 1 calc R
H29B H 0.3589 -0.005 0.4368 0.021 Uiso 1 1 calc R
C30 C 0.2783(5) 0.2847(4) 0.4614(3) 0.0141(9) Uani 1 1 d .
H30 H 0.3287 0.3498 0.4658 0.017 Uiso 1 1 calc R
C31 C 0.3229(5) 0.1770(4) 0.5321(3) 0.0160(9) Uani 1 1 d .
H31A H 0.2682 0.1115 0.5372 0.019 Uiso 1 1 calc R
H31B H 0.4198 0.1481 0.5165 0.019 Uiso 1 1 calc R
C32 C 0.3029(5) 0.2144(5) 0.6185(3) 0.0213(11) Uani 1 1 d .
H32A H 0.3639 0.275 0.6146 0.026 Uiso 1 1 calc R
H32B H 0.3281 0.1447 0.663 0.026 Uiso 1 1 calc R
C33 C 0.1522(5) 0.2659(4) 0.6439(3) 0.0212(11) Uani 1 1 d .
H33A H 0.0929 0.2017 0.6564 0.025 Uiso 1 1 calc R
H33B H 0.1451 0.2961 0.696 0.025 Uiso 1 1 calc R
C34 C 0.1019(5) 0.3680(4) 0.5724(3) 0.0191(10) Uani 1 1 d .
H34A H 0.1512 0.4373 0.5665 0.023 Uiso 1 1 calc R
H34B H 0.0038 0.3922 0.5884 0.023 Uiso 1 1 calc R
C35 C 0.1245(5) 0.3307(4) 0.4851(3) 0.0158(9) Uani 1 1 d .
H35A H 0.0972 0.3996 0.4405 0.019 Uiso 1 1 calc R
H35B H 0.0674 0.2674 0.4886 0.019 Uiso 1 1 calc R
C99 C 1.0993(6) 0.0837(6) 0.0826(5) 0.0391(15) Uani 1 1 d .
H99A H 1.1321 0.0926 0.0211 0.047 Uiso 1 1 calc R
H99B H 1.1719 0.1029 0.1088 0.047 Uiso 1 1 calc R
Cl1 Cl 1.06935(18) -0.06691(15) 0.12745(12) 0.0463(4) Uani 1 1 d .
Cl2 Cl 0.95083(19) 0.18718(16) 0.09727(12) 0.0502(4) Uani 1 1 d .
H10 H 0.658(5) 0.395(4) 0.093(3) 0.010(12) Uiso 1 1 d .

loop_
_atom_site_aniso_label
_atom_site_aniso_U_11
_atom_site_aniso_U_22
_atom_site_aniso_U_33
_atom_site_aniso_U_23
_atom_site_aniso_U_13
_atom_site_aniso_U_12
Mo1 0.00765(19) 0.01138(19) 0.0172(2) -0.00213(15) -0.00162(15) -0.00091(14)
Mo2 0.00851(19) 0.01076(19) 0.0164(2) -0.00154(15) -0.00213(15) -0.00078(14)
P1 0.0091(5) 0.0124(5) 0.0163(6) -0.0022(5) -0.0019(4) -0.0005(4)
O1 0.025(2) 0.0152(17) 0.031(2) -0.0063(15) 0.0000(16) 0.0014(15)
O2 0.030(2) 0.0173(18) 0.0236(19) -0.0045(15) -0.0035(16) -0.0014(15)
O3 0.032(2) 0.030(2) 0.0235(19) -0.0115(16) 0.0005(16) -0.0159(17)
O4 0.0223(19) 0.0192(17) 0.0229(18) -0.0094(15) 0.0007(15) -0.0026(14)
C1 0.019(2) 0.018(2) 0.017(2) -0.0023(19) -0.0028(19) -0.0023(19)
C2 0.012(2) 0.016(2) 0.024(3) -0.005(2) -0.0004(19) -0.0034(18)
C3 0.012(2) 0.012(2) 0.014(2) 0.0003(17) -0.0040(17) -0.0029(17)
C4 0.014(2) 0.014(2) 0.015(2) 0.0016(18) -0.0039(18) -0.0054(17)
C5 0.018(2) 0.014(2) 0.018(2) -0.0005(19) -0.0025(19) -0.0018(18)
C6 0.020(2) 0.017(2) 0.021(2) -0.006(2) 0.000(2) -0.0035(19)
C7 0.021(3) 0.019(2) 0.022(3) -0.006(2) -0.001(2) -0.006(2)
C8 0.017(2) 0.022(3) 0.021(3) -0.003(2) -0.003(2) -0.008(2)
C9 0.015(2) 0.018(2) 0.017(2) -0.0003(19) 0.0028(19) -0.0017(18)
C10 0.011(2) 0.018(2) 0.018(2) -0.0046(19) -0.0007(19) -0.0007(18)
C11 0.016(2) 0.014(2) 0.015(2) -0.0021(18) -0.0019(18) -0.0017(18)
C12 0.024(3) 0.017(2) 0.015(2) 0.0018(19) -0.004(2) -0.005(2)
C13 0.043(3) 0.023(3) 0.021(3) -0.009(2) 0.000(2) -0.006(2)
C14 0.011(2) 0.037(3) 0.025(3) -0.010(2) -0.009(2) 0.007(2)
C15 0.017(3) 0.029(3) 0.033(3) 0.007(2) -0.013(2) -0.014(2)
C16 0.027(3) 0.021(3) 0.056(4) -0.016(3) -0.025(3) 0.001(2)
C17 0.010(2) 0.058(4) 0.025(3) -0.020(3) -0.001(2) -0.008(2)
C18 0.027(3) 0.020(3) 0.028(3) 0.003(2) -0.014(2) -0.004(2)
C19 0.017(3) 0.030(3) 0.026(3) 0.006(2) -0.008(2) -0.005(2)
C20 0.019(3) 0.026(3) 0.021(3) -0.004(2) -0.009(2) 0.002(2)
C21 0.013(2) 0.022(2) 0.023(3) -0.002(2) -0.0071(19) -0.0045(19)
C22 0.009(2) 0.023(3) 0.025(3) -0.003(2) -0.0066(19) 0.0055(19)
C23 0.015(2) 0.016(2) 0.036(3) -0.004(2) -0.014(2) 0.0051(19)
C24 0.010(2) 0.012(2) 0.018(2) -0.0028(18) -0.0023(18) 0.0004(17)
C25 0.010(2) 0.015(2) 0.020(2) -0.0021(19) -0.0008(18) -0.0012(17)
C26 0.010(2) 0.015(2) 0.037(3) -0.008(2) -0.005(2) -0.0006(18)
C27 0.018(3) 0.015(2) 0.033(3) -0.003(2) -0.003(2) -0.0051(19)
C28 0.015(2) 0.012(2) 0.031(3) -0.003(2) -0.001(2) 0.0029(18)
C29 0.012(2) 0.014(2) 0.025(3) -0.0019(19) -0.0034(19) 0.0005(18)
C30 0.012(2) 0.013(2) 0.015(2) -0.0010(18) -0.0026(18) -0.0008(17)
C31 0.010(2) 0.017(2) 0.020(2) -0.0037(19) -0.0039(18) 0.0033(18)
C32 0.022(3) 0.023(3) 0.019(2) -0.003(2) -0.007(2) 0.003(2)
C33 0.021(3) 0.016(2) 0.026(3) -0.007(2) -0.005(2) 0.0044(19)
C34 0.011(2) 0.020(2) 0.024(3) -0.008(2) 0.0000(19) 0.0055(18)
C35 0.012(2) 0.016(2) 0.019(2) -0.0046(19) -0.0017(18) 0.0017(18)
C99 0.028(3) 0.035(3) 0.049(4) -0.001(3) 0.000(3) -0.009(3)
Cl1 0.0441(10) 0.0371(9) 0.0578(11) -0.0037(8) -0.0097(8) -0.0133(7)
Cl2 0.0436(10) 0.0477(10) 0.0499(10) -0.0080(8) 0.0091(8) 0.0000(8)

loop_
_atom_type_symbol
_atom_type_description
_atom_type_scat_dispersion_real
_atom_type_scat_dispersion_imag
_atom_type_scat_source
C C 0.0033 0.0016 'International Tables Vol C Tables 4.2.6.8 and 6.1.1.4'
H H 0 0 'International Tables Vol C Tables 4.2.6.8 and 6.1.1.4'
Mo Mo -1.6832 0.6857 'International Tables Vol C Tables 4.2.6.8 and 6.1.1.4'
O O 0.0106 0.006 'International Tables Vol C Tables 4.2.6.8 and 6.1.1.4'
P P 0.1023 0.0942 'International Tables Vol C Tables 4.2.6.8 and 6.1.1.4'
Cl Cl 0.1484 0.1585 'International Tables Vol C Tables 4.2.6.8 and 6.1.1.4'

loop_
_geom_angle_atom_site_label_1
_geom_angle_atom_site_label_2
_geom_angle_atom_site_label_3
_geom_angle
C1 Mo1 C11 73.82(18)
C1 Mo1 C10 87.54(18)
C11 Mo1 C10 37.62(16)
C1 Mo1 C18 82.7(2)
C11 Mo1 C18 156.26(18)
C10 Mo1 C18 146.52(18)
C1 Mo1 C15 109.3(2)
C11 Mo1 C15 132.75(18)
C10 Mo1 C15 95.27(18)
C18 Mo1 C15 58.72(18)
C1 Mo1 C14 78.7(2)
C11 Mo1 C14 137.70(18)
C10 Mo1 C14 110.91(18)
C18 Mo1 C14 35.73(19)
C15 Mo1 C14 34.96(19)
C1 Mo1 C16 136.2(2)
C11 Mo1 C16 144.43(19)
C10 Mo1 C16 113.1(2)
C18 Mo1 C16 58.47(19)
C15 Mo1 C16 34.8(2)
C14 Mo1 C16 58.19(19)
C1 Mo1 C17 116.4(2)
C11 Mo1 C17 163.77(18)
C10 Mo1 C17 148.09(19)
C18 Mo1 C17 35.1(2)
C15 Mo1 C17 58.18(19)
C14 Mo1 C17 58.52(18)
C16 Mo1 C17 35.0(2)
C1 Mo1 C3 122.20(18)
C11 Mo1 C3 57.67(16)
C10 Mo1 C3 34.76(16)
C18 Mo1 C3 143.12(17)
C15 Mo1 C3 85.93(17)
C14 Mo1 C3 116.84(18)
C16 Mo1 C3 86.88(18)
C17 Mo1 C3 118.65(19)
C1 Mo1 P1 95.87(15)
C11 Mo1 P1 77.64(13)
C10 Mo1 P1 111.03(12)
C18 Mo1 P1 101.81(14)
C15 Mo1 P1 144.37(15)
C14 Mo1 P1 137.38(14)
C16 Mo1 P1 110.23(16)
C17 Mo1 P1 88.39(13)
C3 Mo1 P1 101.92(11)
C1 Mo1 Mo2 117.94(14)
C11 Mo1 Mo2 49.70(12)
C10 Mo1 Mo2 64.45(12)
C18 Mo1 Mo2 147.07(14)
C15 Mo1 Mo2 126.49(14)
C14 Mo1 Mo2 161.42(14)
C16 Mo1 Mo2 105.83(13)
C17 Mo1 Mo2 114.97(14)
C3 Mo1 Mo2 48.46(11)
P1 Mo1 Mo2 53.62(3)
C2 Mo2 C3 86.68(18)
C2 Mo2 C11 132.80(18)
C3 Mo2 C11 61.07(17)
C2 Mo2 C22 91.78(19)
C3 Mo2 C22 144.26(17)
C11 Mo2 C22 134.73(18)
C2 Mo2 C23 84.80(19)
C3 Mo2 C23 108.81(17)
C11 Mo2 C23 135.76(18)
C22 Mo2 C23 35.66(18)
C2 Mo2 C21 126.79(19)
C3 Mo2 C21 139.09(17)
C11 Mo2 C21 98.58(18)
C22 Mo2 C21 36.23(18)
C23 Mo2 C21 59.46(18)
C2 Mo2 C20 143.23(19)
C3 Mo2 C20 104.18(17)
C11 Mo2 C20 81.37(18)
C22 Mo2 C20 58.93(18)
C23 Mo2 C20 58.42(18)
C21 Mo2 C20 35.04(17)
C2 Mo2 C19 112.6(2)
C3 Mo2 C19 88.58(17)
C11 Mo2 C19 100.82(18)
C22 Mo2 C19 59.20(18)
C23 Mo2 C19 35.25(19)
C21 Mo2 C19 58.99(18)
C20 Mo2 C19 35.01(18)
C2 Mo2 P1 82.06(14)
C3 Mo2 P1 110.65(12)
C11 Mo2 P1 79.02(12)
C22 Mo2 P1 104.46(13)
C23 Mo2 P1 137.39(14)
C21 Mo2 P1 98.10(13)
C20 Mo2 P1 124.02(13)
C19 Mo2 P1 156.98(13)
C2 Mo2 Mo1 83.95(14)
C3 Mo2 Mo1 55.27(11)
C11 Mo2 Mo1 49.86(12)
C22 Mo2 Mo1 159.92(13)
C23 Mo2 Mo1 161.00(13)
C21 Mo2 Mo1 138.95(13)
C20 Mo2 Mo1 131.22(13)
C19 Mo2 Mo1 140.24(13)
P1 Mo2 Mo1 55.55(3)
C24 P1 C30 107.1(2)
C24 P1 Mo2 122.12(15)
C30 P1 Mo2 117.91(15)
C24 P1 Mo1 118.91(15)
C30 P1 Mo1 116.67(15)
Mo2 P1 Mo1 70.83(3)
C12 O4 C13 115.0(4)
O1 C1 Mo1 175.7(4)
O2 C2 Mo2 176.5(4)
C10 C3 C4 124.0(4)
C10 C3 Mo2 98.7(3)
C4 C3 Mo2 136.3(3)
C10 C3 Mo1 68.0(3)
C4 C3 Mo1 125.3(3)
Mo2 C3 Mo1 76.27(14)
C5 C4 C9 117.0(4)
C5 C4 C3 121.6(4)
C9 C4 C3 121.4(4)
C6 C5 C4 121.9(5)
C6 C5 H5 119
C4 C5 H5 119
C7 C6 C5 120.3(5)
C7 C6 H6 119.8
C5 C6 H6 119.8
C6 C7 C8 119.5(5)
C6 C7 H7 120.2
C8 C7 H7 120.2
C9 C8 C7 119.8(5)
C9 C8 H8 120.1
C7 C8 H8 120.1
C8 C9 C4 121.4(5)
C8 C9 H9 119.3
C4 C9 H9 119.3
C3 C10 C11 102.7(4)
C3 C10 Mo1 77.3(3)
C11 C10 Mo1 68.1(3)
C3 C10 H10 130(3)
C11 C10 H10 126(3)
Mo1 C10 H10 124(3)
C10 C11 C12 122.3(4)
C10 C11 Mo2 96.9(3)
C12 C11 Mo2 133.4(3)
C10 C11 Mo1 74.2(3)
C12 C11 Mo1 130.6(3)
Mo2 C11 Mo1 80.43(16)
O3 C12 O4 121.1(5)
O3 C12 C11 127.9(5)
O4 C12 C11 111.0(4)
O4 C13 H13A 109.5
O4 C13 H13B 109.5
H13A C13 H13B 109.5
O4 C13 H13C 109.5
H13A C13 H13C 109.5
H13B C13 H13C 109.5
C15 C14 C18 107.5(5)
C15 C14 Mo1 72.5(3)
C18 C14 Mo1 71.7(3)
C15 C14 H14 126.2
C18 C14 H14 126.2
Mo1 C14 H14 121.3
C16 C15 C14 108.7(5)
C16 C15 Mo1 73.3(3)
C14 C15 Mo1 72.5(3)
C16 C15 H15 125.6
C14 C15 H15 125.6
Mo1 C15 H15 120.3
C15 C16 C17 108.1(5)
C15 C16 Mo1 71.9(3)
C17 C16 Mo1 72.6(3)
C15 C16 H16 125.9
C17 C16 H16 125.9
Mo1 C16 H16 121.3
C18 C17 C16 107.9(5)
C18 C17 Mo1 71.3(3)
C16 C17 Mo1 72.4(3)
C18 C17 H17 126
C16 C17 H17 126
Mo1 C17 H17 121.9
C17 C18 C14 107.7(5)
C17 C18 Mo1 73.6(3)
C14 C18 Mo1 72.6(3)
C17 C18 H18 126.2
C14 C18 H18 126.2
Mo1 C18 H18 119.5
C23 C19 C20 106.7(5)
C23 C19 Mo2 70.0(3)
C20 C19 Mo2 72.2(3)
C23 C19 H19 126.6
C20 C19 H19 126.6
Mo2 C19 H19 122.9
C21 C20 C19 109.1(5)
C21 C20 Mo2 70.6(3)
C19 C20 Mo2 72.8(3)
C21 C20 H20 125.5
C19 C20 H20 125.5
Mo2 C20 H20 122.8
C20 C21 C22 107.5(4)
C20 C21 Mo2 74.4(3)
C22 C21 Mo2 71.1(3)
C20 C21 H21 126.3
C22 C21 H21 126.3
Mo2 C21 H21 120.1
C23 C22 C21 107.5(5)
C23 C22 Mo2 72.8(3)
C21 C22 Mo2 72.7(3)
C23 C22 H22 126.2
C21 C22 H22 126.2
Mo2 C22 H22 120.1
C22 C23 C19 109.2(5)
C22 C23 Mo2 71.5(3)
C19 C23 Mo2 74.7(3)
C22 C23 H23 125.4
C19 C23 H23 125.4
Mo2 C23 H23 120
C25 C24 C29 109.9(4)
C25 C24 P1 113.3(3)
C29 C24 P1 116.1(3)
C25 C24 H24 105.5
C29 C24 H24 105.5
P1 C24 H24 105.5
C26 C25 C24 110.7(4)
C26 C25 H25A 109.5
C24 C25 H25A 109.5
C26 C25 H25B 109.5
C24 C25 H25B 109.5
H25A C25 H25B 108.1
C25 C26 C27 111.5(4)
C25 C26 H26A 109.3
C27 C26 H26A 109.3
C25 C26 H26B 109.3
C27 C26 H26B 109.3
H26A C26 H26B 108
C28 C27 C26 110.5(4)
C28 C27 H27A 109.5
C26 C27 H27A 109.5
C28 C27 H27B 109.5
C26 C27 H27B 109.5
H27A C27 H27B 108.1
C27 C28 C29 111.7(4)
C27 C28 H28A 109.3
C29 C28 H28A 109.3
C27 C28 H28B 109.3
C29 C28 H28B 109.3
H28A C28 H28B 107.9
C28 C29 C24 110.3(4)
C28 C29 H29A 109.6
C24 C29 H29A 109.6
C28 C29 H29B 109.6
C24 C29 H29B 109.6
H29A C29 H29B 108.1
C31 C30 C35 110.1(4)
C31 C30 P1 116.5(3)
C35 C30 P1 115.6(3)
C31 C30 H30 104.4
C35 C30 H30 104.4
P1 C30 H30 104.4
C32 C31 C30 110.3(4)
C32 C31 H31A 109.6
C30 C31 H31A 109.6
C32 C31 H31B 109.6
C30 C31 H31B 109.6
H31A C31 H31B 108.1
C31 C32 C33 111.5(4)
C31 C32 H32A 109.3
C33 C32 H32A 109.3
C31 C32 H32B 109.3
C33 C32 H32B 109.3
H32A C32 H32B 108
C34 C33 C32 111.8(4)
C34 C33 H33A 109.3
C32 C33 H33A 109.3
C34 C33 H33B 109.3
C32 C33 H33B 109.3
H33A C33 H33B 107.9
C33 C34 C35 112.2(4)
C33 C34 H34A 109.2
C35 C34 H34A 109.2
C33 C34 H34B 109.2
C35 C34 H34B 109.2
H34A C34 H34B 107.9
C34 C35 C30 109.8(4)
C34 C35 H35A 109.7
C30 C35 H35A 109.7
C34 C35 H35B 109.7
C30 C35 H35B 109.7
H35A C35 H35B 108.2
Cl1 C99 Cl2 113.1(3)
Cl1 C99 H99A 109
Cl2 C99 H99A 109
Cl1 C99 H99B 109
Cl2 C99 H99B 109
H99A C99 H99B 107.8

loop_
_geom_bond_atom_site_label_1
_geom_bond_atom_site_label_2
_geom_bond_distance
Mo1 C1 1.971(5)
Mo1 C11 2.198(5)
Mo1 C10 2.279(5)
Mo1 C18 2.311(5)
Mo1 C15 2.323(5)
Mo1 C14 2.323(5)
Mo1 C16 2.339(5)
Mo1 C17 2.341(5)
Mo1 C3 2.399(4)
Mo1 P1 2.4751(12)
Mo1 Mo2 2.8349(5)
Mo2 C2 1.991(5)
Mo2 C3 2.184(4)
Mo2 C11 2.193(5)
Mo2 C22 2.286(5)
Mo2 C23 2.303(5)
Mo2 C21 2.307(5)
Mo2 C20 2.356(5)
Mo2 C19 2.364(5)
Mo2 P1 2.4164(12)
P1 C24 1.858(5)
P1 C30 1.866(5)
O1 C1 1.149(6)
O2 C2 1.157(6)
O3 C12 1.210(6)
O4 C12 1.350(6)
O4 C13 1.456(6)
C3 C10 1.402(6)
C3 C4 1.468(6)
C4 C5 1.397(7)
C4 C9 1.413(6)
C5 C6 1.381(6)
C5 H5 0.93
C6 C7 1.378(7)
C6 H6 0.93
C7 C8 1.406(7)
C7 H7 0.93
C8 C9 1.382(7)
C8 H8 0.93
C9 H9 0.93
C10 C11 1.446(6)
C10 H10 0.98(5)
C11 C12 1.458(7)
C13 H13A 0.96
C13 H13B 0.96
C13 H13C 0.96
C14 C15 1.395(8)
C14 C18 1.422(8)
C14 H14 0.93
C15 C16 1.394(8)
C15 H15 0.93
C16 C17 1.407(8)
C16 H16 0.93
C17 C18 1.402(8)
C17 H17 0.93
C18 H18 0.93
C19 C23 1.414(8)
C19 C20 1.420(7)
C19 H19 0.93
C20 C21 1.404(7)
C20 H20 0.93
C21 C22 1.428(7)
C21 H21 0.93
C22 C23 1.405(7)
C22 H22 0.93
C23 H23 0.93
C24 C25 1.539(6)
C24 C29 1.542(6)
C24 H24 0.98
C25 C26 1.531(6)
C25 H25A 0.97
C25 H25B 0.97
C26 C27 1.533(7)
C26 H26A 0.97
C26 H26B 0.97
C27 C28 1.526(7)
C27 H27A 0.97
C27 H27B 0.97
C28 C29 1.535(7)
C28 H28A 0.97
C28 H28B 0.97
C29 H29A 0.97
C29 H29B 0.97
C30 C31 1.532(6)
C30 C35 1.537(6)
C30 H30 0.98
C31 C32 1.523(7)
C31 H31A 0.97
C31 H31B 0.97
C32 C33 1.532(7)
C32 H32A 0.97
C32 H32B 0.97
C33 C34 1.522(7)
C33 H33A 0.97
C33 H33B 0.97
C34 C35 1.535(7)
C34 H34A 0.97
C34 H34B 0.97
C35 H35A 0.97
C35 H35B 0.97
C99 Cl1 1.751(6)
C99 Cl2 1.754(6)
C99 H99A 0.97
C99 H99B 0.97
